data_7108963
loop_
_publ_author_name
'Peng-Fei Shi'
'Gang Xiong'
'Bin Zhao'
'Zhan-Yun Zhang'
'Peng Cheng'

_publ_section_title
;
 Anion-induced changes of structure interpenetration and magnetic
 properties in 3D Dy-Cu metal-organic frameworks
;
_journal_name_full Chem.Commun.
_journal_page_first 2338
_journal_paper_doi 10.1039/c3cc38402k
_journal_volume 49
_journal_year 2013
_chemical_formula_sum 'C36 H50 Cu Dy2 N8 O34'
_chemical_formula_weight 1527.36
_chemical_name_systematic
;
?
;
_space_group_IT_number 15
_symmetry_cell_setting monoclinic
_symmetry_space_group_name_Hall '-C 2yc'
_symmetry_space_group_name_H-M 'C 1 2/c 1'
_atom_sites_solution_hydrogens geom
_atom_sites_solution_primary direct
_atom_sites_solution_secondary difmap
_audit_creation_method SHELXL-97
_cell_angle_alpha 90.00
_cell_angle_beta 107.770(7)
_cell_angle_gamma 90.00
_cell_formula_units_Z 4
_cell_length_a 17.6348(11)
_cell_length_b 16.9383(6)
_cell_length_c 19.9934(12)
_cell_measurement_temperature 293(2)
_cell_measurement_theta_max 29.0797
_cell_measurement_theta_min 2.9296
_cell_volume 5687.2(6)
_computing_structure_refinement 'SHELXL-97 (Sheldrick, 1997)'
_computing_structure_solution 'SHELXS-97 (Sheldrick, 1990)'
_diffrn_ambient_temperature 293(2)
_diffrn_measured_fraction_theta_full 0.998
_diffrn_measured_fraction_theta_max 0.998
_diffrn_measurement_device_type 'SuperNova, Single source at offset), Eos'
_diffrn_measurement_method '\w scans'
_diffrn_radiation_monochromator graphite
_diffrn_radiation_source 'fine-focus sealed tube'
_diffrn_radiation_type MoK\a
_diffrn_radiation_wavelength 0.71073
_diffrn_reflns_av_R_equivalents 0.0608
_diffrn_reflns_av_sigmaI/netI 0.1088
_diffrn_reflns_limit_h_max 13
_diffrn_reflns_limit_h_min -20
_diffrn_reflns_limit_k_max 20
_diffrn_reflns_limit_k_min -10
_diffrn_reflns_limit_l_max 23
_diffrn_reflns_limit_l_min -18
_diffrn_reflns_number 11201
_diffrn_reflns_theta_full 25.01
_diffrn_reflns_theta_max 25.01
_diffrn_reflns_theta_min 3.01
_exptl_absorpt_coefficient_mu 3.027
_exptl_absorpt_correction_T_max 1.00000
_exptl_absorpt_correction_T_min 0.95350
_exptl_absorpt_correction_type multi-scan
_exptl_absorpt_process_details
;
CrysAlisPro, Agilent Technologies,
Version 1.171.35.21 (release 20-01-2012 CrysAlis171 .NET)
(compiled Jan 23 2012,18:06:46)
Empirical absorption correction using spherical harmonics,
implemented in SCALE3 ABSPACK scaling algorithm.
;
_exptl_crystal_colour blue
_exptl_crystal_density_diffrn 1.377
_exptl_crystal_density_method 'not measured'
_exptl_crystal_description needlelike
_exptl_crystal_F_000 2260
_exptl_crystal_size_max 0.01
_exptl_crystal_size_mid 0.005
_exptl_crystal_size_min 0.005
_platon_squeeze_details
;
The squeezed electron number is 739 for four unit,
which is consistent with two NO3- and twelve free
H2O. Simultaneously, the elemental analyses of C, H,
and N are close to that of calculated according to the
molecular formula.
;
_refine_diff_density_max 0.998
_refine_diff_density_min -1.156
_refine_diff_density_rms 0.142
_refine_ls_extinction_method none
_refine_ls_goodness_of_fit_ref 0.960
_refine_ls_hydrogen_treatment constr
_refine_ls_matrix_type full
_refine_ls_number_parameters 292
_refine_ls_number_reflns 5006
_refine_ls_number_restraints 66
_refine_ls_restrained_S_all 0.964
_refine_ls_R_factor_all 0.0875
_refine_ls_R_factor_gt 0.0512
_refine_ls_shift/su_max 0.001
_refine_ls_shift/su_mean 0.000
_refine_ls_structure_factor_coef Fsqd
_refine_ls_weighting_details 'calc w=1/[\s^2^(Fo^2^)+(0.0492P)^2^+0.0000P] where P=(Fo^2^+2Fc^2^)/3'
_refine_ls_weighting_scheme calc
_refine_ls_wR_factor_gt 0.1200
_refine_ls_wR_factor_ref 0.1339
_reflns_number_gt 3064
_reflns_number_total 5006
_reflns_threshold_expression >2sigma(I)
_cod_data_source_file c3cc38402k.txt
_cod_data_source_block 2
_cod_original_cell_volume 5687.2(5)
_cod_original_sg_symbol_H-M C2/c
_cod_database_code 7108963

loop_
_symmetry_equiv_pos_as_xyz
'x, y, z'
'-x, y, -z+1/2'
'x+1/2, y+1/2, z'
'-x+1/2, y+1/2, -z+1/2'
'-x, -y, -z'
'x, -y, z-1/2'
'-x+1/2, -y+1/2, -z'
'x+1/2, -y+1/2, z-1/2'

loop_
_atom_site_label
_atom_site_type_symbol
_atom_site_fract_x
_atom_site_fract_y
_atom_site_fract_z
_atom_site_U_iso_or_equiv
_atom_site_adp_type
_atom_site_occupancy
_atom_site_symmetry_multiplicity
_atom_site_calc_flag
_atom_site_refinement_flags
_atom_site_disorder_assembly
_atom_site_disorder_group
Cu1 Cu 0.5000 0.93937(8) 0.2500 0.0301(3) Uani 1 2 d S . .
Dy1 Dy 0.47504(3) 0.43827(2) 0.08381(2) 0.04291(18) Uani 1 1 d . . .
C1 C 0.4891(6) 0.2807(6) 0.1233(5) 0.055(3) Uani 1 1 d . . .
C2 C 0.4958(5) 0.1930(5) 0.1398(5) 0.045(2) Uani 1 1 d . A .
C3 C 0.4296(5) 0.1483(5) 0.1319(4) 0.035(2) Uani 1 1 d . . .
H3 H 0.3793 0.1703 0.1130 0.042 Uiso 1 1 calc R A .
C4 C 0.4377(5) 0.0693(5) 0.1524(5) 0.039(2) Uani 1 1 d . A .
C5 C 0.5737(5) 0.0775(6) 0.1812(7) 0.077(4) Uani 1 1 d . A .
H5 H 0.6230 0.0525 0.1963 0.092 Uiso 1 1 calc R . .
C6 C 0.5705(6) 0.1561(6) 0.1622(5) 0.060(3) Uani 1 1 d . . .
H6 H 0.6167 0.1838 0.1641 0.072 Uiso 1 1 calc R A .
C7 C 0.3711(4) 0.0172(5) 0.1484(5) 0.041(2) Uani 1 1 d . . .
C8 C 0.2953(5) 0.0326(5) 0.1029(5) 0.053(3) Uani 1 1 d U A .
H8 H 0.2872 0.0760 0.0731 0.064 Uiso 1 1 calc R . .
C9 C 0.2314(5) -0.0164(5) 0.1015(6) 0.056(3) Uani 1 1 d . . .
C10 C 0.2481(5) -0.0813(6) 0.1480(6) 0.069(3) Uani 1 1 d . A .
H10 H 0.2079 -0.1158 0.1502 0.083 Uiso 1 1 calc R . .
C11 C 0.3256(5) -0.0925(5) 0.1901(5) 0.055(3) Uani 1 1 d . . .
H11 H 0.3368 -0.1362 0.2196 0.065 Uiso 1 1 calc R A .
C12 C 0.1498(6) -0.0008(6) 0.0529(8) 0.082(5) Uani 1 1 d . . .
N1 N 0.3841(4) -0.0450(4) 0.1905(4) 0.0419(19) Uani 1 1 d U . .
N2 N 0.5090(5) 0.0366(4) 0.1787(5) 0.069(3) Uani 1 1 d . . .
O1 O 0.5580(9) 0.3151(10) 0.1239(9) 0.044(3) Uani 0.56(2) 1 d PU A 1
O1' O 0.5420(12) 0.3290(12) 0.1507(12) 0.044(3) Uani 0.44(2) 1 d PU A 2
O2 O 0.4203(4) 0.3102(4) 0.0994(4) 0.064(2) Uani 1 1 d . A .
O5 O 0.0942(9) -0.0299(10) 0.0854(12) 0.048(3) Uani 0.53(2) 1 d PU . 1
O4 O 0.5711(13) 0.4630(11) 0.2021(9) 0.116(5) Uani 0.550(14) 1 d PU A 1
O4' O 0.5058(17) 0.4715(14) 0.2054(10) 0.116(5) Uani 0.450(14) 1 d PU A 2
O5' O 0.0926(11) -0.0254(12) 0.0503(13) 0.048(3) Uani 0.47(2) 1 d PU . 2
O6 O 0.1463(4) 0.0421(4) 0.0024(5) 0.083(3) Uani 1 1 d . . .
C13 C 0.4984(7) 0.6361(6) 0.0612(7) 0.061(3) Uani 1 1 d . . .
C14 C 0.5034(6) 0.7078(5) 0.1063(5) 0.054(3) Uani 1 1 d . A .
C15 C 0.4962(5) 0.7040(5) 0.1724(5) 0.051(3) Uani 1 1 d U . .
H15 H 0.4871 0.6554 0.1902 0.061 Uiso 1 1 calc R A .
C16 C 0.5025(5) 0.7725(5) 0.2144(4) 0.038(2) Uani 1 1 d . . .
C17 C 0.5187(6) 0.8470(6) 0.1226(5) 0.058(3) Uani 1 1 d . A .
H17 H 0.5238 0.8963 0.1041 0.070 Uiso 1 1 calc R . .
C18 C 0.5162(6) 0.7808(6) 0.0813(5) 0.059(3) Uani 1 1 d . . .
H18 H 0.5230 0.7857 0.0371 0.070 Uiso 1 1 calc R A .
N3 N 0.5140(4) 0.8430(4) 0.1884(4) 0.043(2) Uani 1 1 d . . .
O7 O 0.4711(5) 0.5733(4) 0.0860(4) 0.082(3) Uani 1 1 d . A .
O8 O 0.5198(4) 0.6393(4) 0.0097(4) 0.065(2) Uani 1 1 d . . .
O3 O 0.3577(13) 0.4652(11) 0.1265(12) 0.100(5) Uani 0.547(17) 1 d PU A 1
O3' O 0.4062(16) 0.4526(13) 0.1653(14) 0.100(5) Uani 0.453(17) 1 d PU A 2

loop_
_atom_site_aniso_label
_atom_site_aniso_U_11
_atom_site_aniso_U_22
_atom_site_aniso_U_33
_atom_site_aniso_U_23
_atom_site_aniso_U_13
_atom_site_aniso_U_12
Cu1 0.0413(8) 0.0093(7) 0.0357(8) 0.000 0.0060(6) 0.000
Dy1 0.0652(3) 0.0196(2) 0.0395(3) 0.0060(2) 0.0094(2) -0.0106(2)
C1 0.064(7) 0.033(6) 0.056(6) 0.015(5) -0.001(5) -0.026(5)
C2 0.037(5) 0.030(5) 0.058(6) 0.016(5) 0.000(4) -0.010(4)
C3 0.041(5) 0.021(5) 0.038(5) 0.003(4) 0.003(4) -0.010(4)
C4 0.042(5) 0.016(5) 0.055(6) -0.003(4) 0.006(4) -0.001(4)
C5 0.028(5) 0.025(6) 0.169(13) -0.018(7) 0.017(6) -0.005(4)
C6 0.048(6) 0.059(8) 0.067(7) -0.006(6) 0.009(5) -0.027(6)
C7 0.020(4) 0.022(5) 0.074(7) 0.001(5) 0.004(4) 0.003(4)
C8 0.049(5) 0.025(5) 0.077(6) 0.023(4) 0.005(5) -0.006(4)
C9 0.035(5) 0.019(5) 0.108(9) -0.005(6) 0.011(5) 0.001(4)
C10 0.046(6) 0.030(6) 0.120(10) 0.005(6) 0.010(6) -0.013(5)
C11 0.035(5) 0.028(5) 0.081(7) 0.018(5) -0.011(5) -0.002(4)
C12 0.046(7) 0.018(6) 0.166(14) 0.013(7) 0.006(8) 0.002(5)
N1 0.040(4) 0.010(4) 0.067(5) 0.008(3) 0.005(3) -0.003(3)
N2 0.047(5) 0.012(4) 0.136(8) 0.012(5) 0.007(5) -0.001(4)
O1 0.044(5) 0.034(5) 0.046(6) 0.007(5) 0.003(4) -0.010(4)
O1' 0.044(5) 0.034(5) 0.046(6) 0.007(5) 0.003(4) -0.010(4)
O2 0.055(4) 0.034(4) 0.093(5) 0.029(4) 0.007(4) -0.016(3)
O5 0.040(4) 0.045(4) 0.058(7) 0.003(6) 0.013(6) -0.008(3)
O4 0.134(9) 0.117(8) 0.082(6) 0.006(6) 0.009(7) 0.009(8)
O4' 0.134(9) 0.117(8) 0.082(6) 0.006(6) 0.009(7) 0.009(8)
O5' 0.040(4) 0.045(4) 0.058(7) 0.003(6) 0.013(6) -0.008(3)
O6 0.043(4) 0.034(5) 0.144(8) 0.012(5) -0.014(4) 0.001(3)
C13 0.088(8) 0.018(6) 0.090(9) -0.015(6) 0.046(7) 0.003(5)
C14 0.089(7) 0.014(5) 0.065(7) 0.003(5) 0.033(6) 0.000(5)
C15 0.065(5) 0.016(4) 0.073(6) 0.004(4) 0.023(5) -0.005(4)
C16 0.050(5) 0.011(4) 0.052(5) 0.005(4) 0.016(5) -0.007(4)
C17 0.081(7) 0.035(6) 0.057(7) -0.001(5) 0.020(6) -0.011(5)
C18 0.092(8) 0.026(6) 0.052(6) -0.005(5) 0.014(6) -0.015(5)
N3 0.053(5) 0.009(4) 0.060(5) 0.002(4) 0.007(4) -0.004(3)
O7 0.127(7) 0.025(4) 0.116(7) -0.010(4) 0.070(6) 0.000(4)
O8 0.102(5) 0.027(4) 0.083(5) -0.017(4) 0.054(5) -0.013(4)
O3 0.105(9) 0.098(7) 0.113(9) -0.009(6) 0.059(7) -0.011(7)
O3' 0.105(9) 0.098(7) 0.113(9) -0.009(6) 0.059(7) -0.011(7)

loop_
_atom_type_symbol
_atom_type_description
_atom_type_scat_dispersion_real
_atom_type_scat_dispersion_imag
_atom_type_scat_source
C C 0.0033 0.0016 'International Tables Vol C Tables 4.2.6.8 and 6.1.1.4'
H H 0.0000 0.0000 'International Tables Vol C Tables 4.2.6.8 and 6.1.1.4'
Cu Cu 0.3201 1.2651 'International Tables Vol C Tables 4.2.6.8 and 6.1.1.4'
Dy Dy -0.1892 4.4098 'International Tables Vol C Tables 4.2.6.8 and 6.1.1.4'
N N 0.0061 0.0033 'International Tables Vol C Tables 4.2.6.8 and 6.1.1.4'
O O 0.0106 0.0060 'International Tables Vol C Tables 4.2.6.8 and 6.1.1.4'

loop_
_geom_angle_atom_site_label_1
_geom_angle_atom_site_label_2
_geom_angle_atom_site_label_3
_geom_angle
_geom_angle_site_symmetry_1
_geom_angle_site_symmetry_3
N1 Cu1 N1 165.1(4) 1_565 2_665
N1 Cu1 N3 92.0(3) 1_565 .
N1 Cu1 N3 99.6(3) 2_665 .
N1 Cu1 N3 99.6(3) 1_565 2_655
N1 Cu1 N3 92.0(3) 2_665 2_655
N3 Cu1 N3 78.2(4) . 2_655
N1 Cu1 N2 77.6(3) 1_565 1_565
N1 Cu1 N2 91.3(3) 2_665 1_565
N3 Cu1 N2 99.0(3) . 1_565
N3 Cu1 N2 176.0(3) 2_655 1_565
N1 Cu1 N2 91.3(3) 1_565 2_665
N1 Cu1 N2 77.6(3) 2_665 2_665
N3 Cu1 N2 176.0(3) . 2_665
N3 Cu1 N2 99.0(3) 2_655 2_665
N2 Cu1 N2 84.0(5) 1_565 2_665
O5 Dy1 O7 77.6(5) 3 .
O5 Dy1 O8 82.8(6) 3 5_665
O7 Dy1 O8 126.4(3) . 5_665
O5 Dy1 O3' 132.7(9) 3 .
O7 Dy1 O3' 81.7(6) . .
O8 Dy1 O3' 141.8(6) 5_665 .
O5 Dy1 O6 130.2(6) 3 7
O7 Dy1 O6 81.1(3) . 7
O8 Dy1 O6 74.7(3) 5_665 7
O3' Dy1 O6 86.9(8) . 7
O5 Dy1 O1' 82.6(7) 3 .
O7 Dy1 O1' 141.3(5) . .
O8 Dy1 O1' 83.0(7) 5_665 .
O3' Dy1 O1' 87.9(10) . .
O6 Dy1 O1' 135.7(5) 7 .
O5 Dy1 O4' 90.5(9) 3 .
O7 Dy1 O4' 75.1(6) . .
O8 Dy1 O4' 154.7(6) 5_665 .
O3' Dy1 O4' 42.9(9) . .
O6 Dy1 O4' 126.3(7) 7 .
O1' Dy1 O4' 72.0(8) . .
O5 Dy1 O2 130.0(5) 3 .
O7 Dy1 O2 150.8(3) . .
O8 Dy1 O2 73.2(3) 5_665 .
O3' Dy1 O2 72.0(6) . .
O6 Dy1 O2 84.9(2) 7 .
O1' Dy1 O2 51.8(5) . .
O4' Dy1 O2 93.2(6) . .
O5 Dy1 O5' 15.9(5) 3 3
O7 Dy1 O5' 77.7(5) . 3
O8 Dy1 O5' 71.0(5) 5_665 3
O3' Dy1 O5' 146.6(8) . 3
O6 Dy1 O5' 115.2(6) 7 3
O1' Dy1 O5' 91.9(8) . 3
O4' Dy1 O5' 105.7(9) . 3
O2 Dy1 O5' 131.5(5) . 3
O5 Dy1 O4 64.4(8) 3 .
O7 Dy1 O4 80.2(5) . .
O8 Dy1 O4 133.0(6) 5_665 .
O3' Dy1 O4 70.5(8) . .
O6 Dy1 O4 152.3(6) 7 .
O1' Dy1 O4 61.2(7) . .
O4' Dy1 O4 27.9(6) . .
O2 Dy1 O4 102.1(5) . .
O5' Dy1 O4 80.2(8) 3 .
O5 Dy1 O3 148.1(7) 3 .
O7 Dy1 O3 77.2(5) . .
O8 Dy1 O3 128.3(5) 5_665 .
O3' Dy1 O3 23.1(6) . .
O6 Dy1 O3 63.8(6) 7 .
O1' Dy1 O3 105.6(8) . .
O4' Dy1 O3 64.3(9) . .
O2 Dy1 O3 73.6(5) . .
O5' Dy1 O3 154.7(6) 3 .
O4 Dy1 O3 92.2(7) . .
O5 Dy1 O1 74.7(6) 3 .
O7 Dy1 O1 146.6(4) . .
O8 Dy1 O1 68.1(5) 5_665 .
O3' Dy1 O1 103.8(8) . .
O6 Dy1 O1 131.6(4) 7 .
O1' Dy1 O1 16.4(5) . .
O4' Dy1 O1 86.7(8) . .
O2 Dy1 O1 55.8(4) . .
O5' Dy1 O1 80.7(6) 3 .
O4 Dy1 O1 71.2(6) . .
O3 Dy1 O1 119.9(7) . .
O1' C1 O2 114.4(13) . .
O1' C1 O1 32.0(9) . .
O2 C1 O1 126.4(10) . .
O1' C1 C2 123.6(12) . .
O2 C1 C2 118.1(8) . .
O1 C1 C2 114.3(11) . .
O1' C1 Dy1 58.6(9) . .
O2 C1 Dy1 61.3(5) . .
O1 C1 Dy1 65.6(8) . .
C2 C1 Dy1 176.2(7) . .
C3 C2 C6 118.6(8) . .
C3 C2 C1 120.9(8) . .
C6 C2 C1 120.6(8) . .
C2 C3 C4 119.6(8) . .
C2 C3 H3 120.2 . .
C4 C3 H3 120.2 . .
N2 C4 C3 121.0(8) . .
N2 C4 C7 114.9(7) . .
C3 C4 C7 124.0(8) . .
N2 C5 C6 122.1(9) . .
N2 C5 H5 118.9 . .
C6 C5 H5 118.9 . .
C5 C6 C2 118.3(9) . .
C5 C6 H6 120.9 . .
C2 C6 H6 120.9 . .
N1 C7 C8 120.6(8) . .
N1 C7 C4 118.0(7) . .
C8 C7 C4 121.4(8) . .
C9 C8 C7 120.8(9) . .
C9 C8 H8 119.6 . .
C7 C8 H8 119.6 . .
C8 C9 C10 116.4(8) . .
C8 C9 C12 121.4(9) . .
C10 C9 C12 122.2(9) . .
C11 C10 C9 118.5(9) . .
C11 C10 H10 120.7 . .
C9 C10 H10 120.7 . .
N1 C11 C10 123.4(9) . .
N1 C11 H11 118.3 . .
C10 C11 H11 118.3 . .
O5' C12 O6 112.1(17) . .
O5' C12 O5 28.5(12) . .
O6 C12 O5 135.4(12) . .
O5' C12 C9 131.7(18) . .
O6 C12 C9 115.8(11) . .
O5 C12 C9 107.6(13) . .
C11 N1 C7 120.3(7) . .
C11 N1 Cu1 124.8(6) . 1_545
C7 N1 Cu1 114.9(5) . 1_545
C5 N2 C4 120.0(8) . .
C5 N2 Cu1 126.5(7) . 1_545
C4 N2 Cu1 108.6(6) . 1_545
C1 O1 Dy1 85.5(9) . .
C1 O1' Dy1 95.0(10) . .
C1 O2 Dy1 91.6(5) . .
C12 O5 Dy1 152.2(14) . 3_445
O3' O4' Dy1 66.5(10) . .
C12 O5' Dy1 161(2) . 3_445
C12 O6 Dy1 119.8(7) . 7
O8 C13 O7 127.1(10) . .
O8 C13 C14 120.2(10) . .
O7 C13 C14 112.8(10) . .
C15 C14 C18 117.8(9) . .
C15 C14 C13 122.5(9) . .
C18 C14 C13 119.7(10) . .
C14 C15 C16 121.4(9) . .
C14 C15 H15 119.3 . .
C16 C15 H15 119.3 . .
N3 C16 C15 119.5(8) . .
N3 C16 C16 116.2(5) . 2_655
C15 C16 C16 124.3(5) . 2_655
N3 C17 C18 122.9(9) . .
N3 C17 H17 118.5 . .
C18 C17 H17 118.5 . .
C14 C18 C17 119.2(10) . .
C14 C18 H18 120.4 . .
C17 C18 H18 120.4 . .
C16 N3 C17 119.1(8) . .
C16 N3 Cu1 113.9(6) . .
C17 N3 Cu1 125.9(6) . .
C13 O7 Dy1 141.1(7) . .
C13 O8 Dy1 140.2(7) . 5_665
O4' O3' Dy1 70.7(10) . .

loop_
_geom_bond_atom_site_label_1
_geom_bond_atom_site_label_2
_geom_bond_distance
_geom_bond_site_symmetry_2
Cu1 N1 2.044(7) 1_565
Cu1 N1 2.044(7) 2_665
Cu1 N3 2.104(7) .
Cu1 N3 2.104(7) 2_655
Cu1 N2 2.216(9) 1_565
Cu1 N2 2.216(9) 2_665
Dy1 O5 2.161(16) 3
Dy1 O7 2.288(7) .
Dy1 O8 2.310(7) 5_665
Dy1 O3' 2.32(2) .
Dy1 O6 2.326(7) 7
Dy1 O1' 2.376(19) .
Dy1 O4' 2.39(2) .
Dy1 O2 2.432(6) .
Dy1 O5' 2.44(2) 3
Dy1 O4 2.489(17) .
Dy1 O3 2.509(17) .
Dy1 O1 2.534(16) .
C1 O1' 1.24(2) .
C1 O2 1.263(11) .
C1 O1 1.344(18) .
C1 C2 1.518(12) .
C2 C3 1.359(10) .
C2 C6 1.404(12) .
C3 C4 1.395(11) .
C3 H3 0.9300 .
C4 N2 1.328(10) .
C4 C7 1.450(11) .
C5 N2 1.322(11) .
C5 C6 1.381(13) .
C5 H5 0.9300 .
C6 H6 0.9300 .
C7 N1 1.324(10) .
C7 C8 1.394(11) .
C8 C9 1.393(12) .
C8 H8 0.9300 .
C9 C10 1.411(14) .
C9 C12 1.494(13) .
C10 C11 1.382(11) .
C10 H10 0.9300 .
C11 N1 1.306(10) .
C11 H11 0.9300 .
C12 O5' 1.08(2) .
C12 O6 1.230(14) .
C12 O5 1.42(2) .
N1 Cu1 2.044(6) 1_545
N2 Cu1 2.216(9) 1_545
O5 Dy1 2.161(16) 3_445
O4' O3' 1.72(4) .
O5' Dy1 2.44(2) 3_445
O6 Dy1 2.326(7) 7
C13 O8 1.201(12) .
C13 O7 1.325(12) .
C13 C14 1.498(13) .
C14 C15 1.368(13) .
C14 C18 1.379(12) .
C15 C16 1.417(12) .
C15 H15 0.9300 .
C16 N3 1.343(10) .
C16 C16 1.451(16) 2_655
C17 N3 1.344(11) .
C17 C18 1.386(13) .
C17 H17 0.9300 .
C18 H18 0.9300 .
O8 Dy1 2.310(7) 5_665

loop_
_geom_torsion_atom_site_label_1
_geom_torsion_atom_site_label_2
_geom_torsion_atom_site_label_3
_geom_torsion_atom_site_label_4
_geom_torsion
_geom_torsion_site_symmetry_1
_geom_torsion_site_symmetry_4
O5 Dy1 C1 O1' 38.6(17) 3 .
O7 Dy1 C1 O1' -53(2) . .
O8 Dy1 C1 O1' 115.7(16) 5_665 .
O3' Dy1 C1 O1' -94.3(17) . .
O6 Dy1 C1 O1' -179.4(16) 7 .
O4' Dy1 C1 O1' -51.4(17) . .
O2 Dy1 C1 O1' -152.5(18) . .
O5' Dy1 C1 O1' 54.5(17) 3 .
O4 Dy1 C1 O1' -23.5(17) . .
O3 Dy1 C1 O1' -115.3(17) . .
O1 Dy1 C1 O1' 35.4(11) . .
O5 Dy1 C1 O2 -168.9(8) 3 .
O7 Dy1 C1 O2 99.2(11) . .
O8 Dy1 C1 O2 -91.8(6) 5_665 .
O3' Dy1 C1 O2 58.2(9) . .
O6 Dy1 C1 O2 -26.9(7) 7 .
O1' Dy1 C1 O2 152.5(18) . .
O4' Dy1 C1 O2 101.1(9) . .
O5' Dy1 C1 O2 -153.0(8) 3 .
O4 Dy1 C1 O2 128.9(8) . .
O3 Dy1 C1 O2 37.1(8) . .
O1 Dy1 C1 O2 -172.1(13) . .
O5 Dy1 C1 O1 3.2(12) 3 .
O7 Dy1 C1 O1 -88.7(15) . .
O8 Dy1 C1 O1 80.3(10) 5_665 .
O3' Dy1 C1 O1 -129.7(12) . .
O6 Dy1 C1 O1 145.2(10) 7 .
O1' Dy1 C1 O1 -35.4(11) . .
O4' Dy1 C1 O1 -86.8(13) . .
O2 Dy1 C1 O1 172.1(13) . .
O5' Dy1 C1 O1 19.1(12) 3 .
O4 Dy1 C1 O1 -59.0(12) . .
O3 Dy1 C1 O1 -150.8(11) . .
O5 Dy1 C1 C2 -88(11) 3 .
O7 Dy1 C1 C2 -179(100) . .
O8 Dy1 C1 C2 -10(11) 5_665 .
O3' Dy1 C1 C2 140(11) . .
O6 Dy1 C1 C2 54(11) 7 .
O1' Dy1 C1 C2 -126(11) . .
O4' Dy1 C1 C2 -178(100) . .
O2 Dy1 C1 C2 81(11) . .
O5' Dy1 C1 C2 -72(11) 3 .
O4 Dy1 C1 C2 -150(11) . .
O3 Dy1 C1 C2 118(11) . .
O1 Dy1 C1 C2 -91(11) . .
O1' C1 C2 C3 153.7(18) . .
O2 C1 C2 C3 -2.8(15) . .
O1 C1 C2 C3 -171.1(12) . .
Dy1 C1 C2 C3 -82(11) . .
O1' C1 C2 C6 -28(2) . .
O2 C1 C2 C6 175.8(9) . .
O1 C1 C2 C6 7.5(16) . .
Dy1 C1 C2 C6 97(11) . .
C6 C2 C3 C4 6.1(14) . .
C1 C2 C3 C4 -175.3(9) . .
C2 C3 C4 N2 -0.9(14) . .
C2 C3 C4 C7 177.9(9) . .
N2 C5 C6 C2 0.3(18) . .
C3 C2 C6 C5 -5.8(15) . .
C1 C2 C6 C5 175.6(10) . .
N2 C4 C7 N1 22.6(13) . .
C3 C4 C7 N1 -156.3(9) . .
N2 C4 C7 C8 -158.8(10) . .
C3 C4 C7 C8 22.3(15) . .
N1 C7 C8 C9 1.0(16) . .
C4 C7 C8 C9 -177.6(9) . .
C7 C8 C9 C10 -0.2(16) . .
C7 C8 C9 C12 -179.8(10) . .
C8 C9 C10 C11 -1.1(16) . .
C12 C9 C10 C11 178.5(11) . .
C9 C10 C11 N1 1.8(18) . .
C8 C9 C12 O5' -168(2) . .
C10 C9 C12 O5' 12(3) . .
C8 C9 C12 O6 19.5(17) . .
C10 C9 C12 O6 -160.1(11) . .
C8 C9 C12 O5 -150.5(12) . .
C10 C9 C12 O5 30.0(16) . .
C10 C11 N1 C7 -1.1(16) . .
C10 C11 N1 Cu1 -178.4(8) . 1_545
C8 C7 N1 C11 -0.3(15) . .
C4 C7 N1 C11 178.3(9) . .
C8 C7 N1 Cu1 177.3(7) . 1_545
C4 C7 N1 Cu1 -4.1(11) . 1_545
C6 C5 N2 C4 5.0(19) . .
C6 C5 N2 Cu1 -147.3(10) . 1_545
C3 C4 N2 C5 -4.7(16) . .
C7 C4 N2 C5 176.3(10) . .
C3 C4 N2 Cu1 152.0(7) . 1_545
C7 C4 N2 Cu1 -26.9(10) . 1_545
O1' C1 O1 Dy1 -69(2) . .
O2 C1 O1 Dy1 8.6(15) . .
C2 C1 O1 Dy1 175.9(8) . .
O5 Dy1 O1 C1 -176.8(12) 3 .
O7 Dy1 O1 C1 148.2(7) . .
O8 Dy1 O1 C1 -88.5(9) 5_665 .
O3' Dy1 O1 C1 52.2(12) . .
O6 Dy1 O1 C1 -46.1(13) 7 .
O1' Dy1 O1 C1 66(2) . .
O4' Dy1 O1 C1 91.8(12) . .
O2 Dy1 O1 C1 -4.3(7) . .
O5' Dy1 O1 C1 -161.6(11) 3 .
O4 Dy1 O1 C1 115.6(12) . .
O3 Dy1 O1 C1 34.1(12) . .
O2 C1 O1' Dy1 -26.4(16) . .
O1 C1 O1' Dy1 94(2) . .
C2 C1 O1' Dy1 176.3(10) . .
O5 Dy1 O1' C1 -142.3(16) 3 .
O7 Dy1 O1' C1 158.2(9) . .
O8 Dy1 O1' C1 -58.6(14) 5_665 .
O3' Dy1 O1' C1 84.2(16) . .
O6 Dy1 O1' C1 1(2) 7 .
O4' Dy1 O1' C1 124.8(17) . .
O2 Dy1 O1' C1 15.5(10) . .
O5' Dy1 O1' C1 -129.2(15) 3 .
O4 Dy1 O1' C1 153.0(19) . .
O3 Dy1 O1' C1 69.2(16) . .
O1 Dy1 O1' C1 -83(3) . .
O1' C1 O2 Dy1 25.7(15) . .
O1 C1 O2 Dy1 -9.0(15) . .
C2 C1 O2 Dy1 -175.8(8) . .
O5 Dy1 O2 C1 14.1(10) 3 .
O7 Dy1 O2 C1 -144.0(7) . .
O8 Dy1 O2 C1 79.1(6) 5_665 .
O3' Dy1 O2 C1 -117.0(10) . .
O6 Dy1 O2 C1 154.6(6) 7 .
O1' Dy1 O2 C1 -15.1(10) . .
O4' Dy1 O2 C1 -79.2(9) . .
O5' Dy1 O2 C1 35.2(10) 3 .
O4 Dy1 O2 C1 -52.4(8) . .
O3 Dy1 O2 C1 -141.2(8) . .
O1 Dy1 O2 C1 4.6(8) . .
O5' C12 O5 Dy1 -18(2) . 3_445
O6 C12 O5 Dy1 24(4) . 3_445
C9 C12 O5 Dy1 -169(2) . 3_445
O5 Dy1 O4' O3' 170.9(11) 3 .
O7 Dy1 O4' O3' 93.9(11) . .
O8 Dy1 O4' O3' -115.1(17) 5_665 .
O6 Dy1 O4' O3' 27.1(13) 7 .
O1' Dy1 O4' O3' -107.0(12) . .
O2 Dy1 O4' O3' -59.0(11) . .
O5' Dy1 O4' O3' 166.2(11) 3 .
O4 Dy1 O4' O3' -169(2) . .
O3 Dy1 O4' O3' 11.1(11) . .
O1 Dy1 O4' O3' -114.5(11) . .
O6 C12 O5' Dy1 -127(5) . 3_445
O5 C12 O5' Dy1 23(3) . 3_445
C9 C12 O5' Dy1 61(6) . 3_445
O5' C12 O6 Dy1 0(2) . 7
O5 C12 O6 Dy1 -20(2) . 7
C9 C12 O6 Dy1 173.9(7) . 7
O8 C13 C14 C15 -165.7(10) . .
O7 C13 C14 C15 12.5(15) . .
O8 C13 C14 C18 14.0(17) . .
O7 C13 C14 C18 -167.8(10) . .
C18 C14 C15 C16 -0.7(15) . .
C13 C14 C15 C16 179.0(9) . .
C14 C15 C16 N3 1.4(14) . .
C14 C15 C16 C16 -178.3(10) . 2_655
C15 C14 C18 C17 -2.0(16) . .
C13 C14 C18 C17 178.3(9) . .
N3 C17 C18 C14 4.2(16) . .
C15 C16 N3 C17 0.6(13) . .
C16 C16 N3 C17 -179.7(9) 2_655 .
C15 C16 N3 Cu1 169.0(6) . .
C16 C16 N3 Cu1 -11.3(12) 2_655 .
C18 C17 N3 C16 -3.4(15) . .
C18 C17 N3 Cu1 -170.3(7) . .
N1 Cu1 N3 C16 -95.3(6) 1_565 .
N1 Cu1 N3 C16 94.2(6) 2_665 .
N3 Cu1 N3 C16 4.1(4) 2_655 .
N2 Cu1 N3 C16 -173.0(6) 1_565 .
N2 Cu1 N3 C16 50(4) 2_665 .
N1 Cu1 N3 C17 72.2(8) 1_565 .
N1 Cu1 N3 C17 -98.4(8) 2_665 .
N3 Cu1 N3 C17 171.5(9) 2_655 .
N2 Cu1 N3 C17 -5.5(8) 1_565 .
N2 Cu1 N3 C17 -142(4) 2_665 .
O8 C13 O7 Dy1 23(2) . .
C14 C13 O7 Dy1 -154.7(8) . .
O5 Dy1 O7 C13 36.8(13) 3 .
O8 Dy1 O7 C13 -34.5(13) 5_665 .
O3' Dy1 O7 C13 174.0(14) . .
O6 Dy1 O7 C13 -97.9(12) 7 .
O1' Dy1 O7 C13 97.9(16) . .
O4' Dy1 O7 C13 130.7(14) . .
O2 Dy1 O7 C13 -160.2(10) . .
O5' Dy1 O7 C13 20.5(13) 3 .
O4 Dy1 O7 C13 102.5(13) . .
O3 Dy1 O7 C13 -162.9(14) . .
O1 Dy1 O7 C13 71.3(16) . .
O7 C13 O8 Dy1 6(2) . 5_665
C14 C13 O8 Dy1 -176.1(7) . 5_665
O5 Dy1 O3' O4' -12.4(16) 3 .
O7 Dy1 O3' O4' -77.0(10) . .
O8 Dy1 O3' O4' 141.3(10) 5_665 .
O6 Dy1 O3' O4' -158.5(11) 7 .
O1' Dy1 O3' O4' 65.5(11) . .
O2 Dy1 O3' O4' 115.9(12) . .
O5' Dy1 O3' O4' -25(2) 3 .
O4 Dy1 O3' O4' 5.4(11) . .
O3 Dy1 O3' O4' -154(3) . .
O1 Dy1 O3' O4' 69.4(11) . .

loop_
_platon_squeeze_void_nr
_platon_squeeze_void_average_x
_platon_squeeze_void_average_y
_platon_squeeze_void_average_z
_platon_squeeze_void_volume
_platon_squeeze_void_count_electrons
_platon_squeeze_void_content
1 0.369 -0.065 0.319 2600 739 ' '
